data_7128020
loop_
_publ_author_name
'Ramesh, Balu'
'Jeganmohan, Masilamani'

_publ_section_title
;
 Cobalt(iii)-catalyzed redox-neutral [4+2]-annulation of
 N-chlorobenzamides/acrylamides with alkylidenecyclopropanes at room
 temperature.
;
_journal_issue 30
_journal_name_full 'Chemical communications (Cambridge, England)'
_journal_page_first 3692
_journal_page_last 3695
_journal_paper_doi 10.1039/d1cc00654a
_journal_volume 57
_journal_year 2021
_chemical_formula_sum 'C18 H16 Br N O'
_chemical_formula_weight 342.23
_space_group_crystal_system monoclinic
_space_group_IT_number 14
_space_group_name_Hall '-P 2ybc'
_space_group_name_H-M_alt 'P 1 21/c 1'
_atom_sites_solution_hydrogens mixed
_audit_creation_method SHELXL-2014/7
_audit_update_record
;
2020-10-28 deposited with the CCDC.	2021-03-09 downloaded from the CCDC.
;
_cell_angle_alpha 90
_cell_angle_beta 111.258(5)
_cell_angle_gamma 90
_cell_formula_units_Z 4
_cell_length_a 14.4966(16)
_cell_length_b 10.4123(11)
_cell_length_c 11.2334(10)
_cell_measurement_reflns_used 1390
_cell_measurement_temperature 296(2)
_cell_measurement_theta_max 19.84
_cell_measurement_theta_min 2.76
_cell_volume 1580.2(3)
_computing_cell_refinement 'Bruker SAINT'
_computing_data_collection 'Bruker APEX2'
_computing_data_reduction 'Bruker SAINT'
_computing_molecular_graphics 'Bruker SHELXTL'
_computing_publication_material 'Bruker SHELXTL'
_computing_structure_refinement 'SHELXL-2014/7 (Sheldrick, 2014)'
_computing_structure_solution 'SHELXS-97 (Sheldrick 2008)'
_diffrn_ambient_temperature 296(2)
_diffrn_measured_fraction_theta_full 0.998
_diffrn_measured_fraction_theta_max 0.998
_diffrn_measurement_device_type 'Bruker APEX-II CCD'
_diffrn_measurement_method '\f and \w scans'
_diffrn_radiation_type MoK\a
_diffrn_radiation_wavelength 0.71073
_diffrn_reflns_av_R_equivalents 0.0636
_diffrn_reflns_av_unetI/netI 0.0863
_diffrn_reflns_Laue_measured_fraction_full 0.998
_diffrn_reflns_Laue_measured_fraction_max 0.998
_diffrn_reflns_limit_h_max 17
_diffrn_reflns_limit_h_min -17
_diffrn_reflns_limit_k_max 11
_diffrn_reflns_limit_k_min -12
_diffrn_reflns_limit_l_max 13
_diffrn_reflns_limit_l_min -13
_diffrn_reflns_number 9144
_diffrn_reflns_point_group_measured_fraction_full 0.998
_diffrn_reflns_point_group_measured_fraction_max 0.998
_diffrn_reflns_theta_full 24.990
_diffrn_reflns_theta_max 24.990
_diffrn_reflns_theta_min 1.507
_exptl_absorpt_coefficient_mu 2.599
_exptl_absorpt_correction_T_max 0.781
_exptl_absorpt_correction_T_min 0.563
_exptl_absorpt_correction_type multi-scan
_exptl_absorpt_process_details 'SADABS V2014/5(Bruker AXS.Inc)'
_exptl_crystal_colour colourless
_exptl_crystal_density_diffrn 1.438
_exptl_crystal_description Rectangular
_exptl_crystal_F_000 696
_exptl_crystal_size_max 0.250
_exptl_crystal_size_mid 0.220
_exptl_crystal_size_min 0.100
_refine_diff_density_max 0.657
_refine_diff_density_min -0.579
_refine_diff_density_rms 0.082
_refine_ls_extinction_method none
_refine_ls_goodness_of_fit_ref 1.674
_refine_ls_hydrogen_treatment mixed
_refine_ls_matrix_type full
_refine_ls_number_parameters 195
_refine_ls_number_reflns 2783
_refine_ls_number_restraints 0
_refine_ls_restrained_S_all 1.674
_refine_ls_R_factor_all 0.1245
_refine_ls_R_factor_gt 0.0576
_refine_ls_shift/su_max 0.000
_refine_ls_shift/su_mean 0.000
_refine_ls_structure_factor_coef Fsqd
_refine_ls_weighting_details 'w=1/[\s^2^(Fo^2^)] where P=(Fo^2^+2Fc^2^)/3'
_refine_ls_weighting_scheme calc
_refine_ls_wR_factor_gt 0.0885
_refine_ls_wR_factor_ref 0.0947
_reflns_Friedel_coverage 0.000
_reflns_number_gt 1552
_reflns_number_total 2783
_reflns_threshold_expression 'I > 2\s(I)'
_cod_data_source_file d1cc00654a2.cif
_cod_data_source_block 62
_cod_depositor_comments 'Adding full bibliography for 7128020.cif.'
_cod_original_sg_symbol_H-M 'P 21/c'
_cod_database_code 7128020
_shelx_shelxl_version_number 2014/7
_shelx_space_group_comment
; 
The symmetry employed for this shelxl refinement is uniquely defined 
by the following loop, which should always be used as a source of 
symmetry information in preference to the above space-group names. 
They are only intended as comments. 
;
_shelx_estimated_absorpt_t_min 0.563
_shelx_estimated_absorpt_t_max 0.781

loop_
_space_group_symop_operation_xyz
'x, y, z'
'-x, y+1/2, -z+1/2'
'-x, -y, -z'
'x, -y-1/2, z-1/2'

loop_
_atom_site_label
_atom_site_type_symbol
_atom_site_fract_x
_atom_site_fract_y
_atom_site_fract_z
_atom_site_U_iso_or_equiv
_atom_site_adp_type
_atom_site_occupancy
_atom_site_site_symmetry_order
_atom_site_calc_flag
_atom_site_refinement_flags_posn
_atom_site_refinement_flags_adp
_atom_site_refinement_flags_occupancy
_atom_site_disorder_assembly
_atom_site_disorder_group
Br1 Br 0.48841(5) 0.63607(6) 1.26431(5) 0.0793(3) Uani 1 1 d . . . . .
C1 C 0.2700(4) 0.9142(5) 1.1496(4) 0.0471(15) Uani 1 1 d . . . . .
H1 H 0.2212 0.9442 1.1781 0.057 Uiso 1 1 calc R U . . .
C2 C 0.3326(4) 0.8154(5) 1.2153(4) 0.0521(17) Uani 1 1 d . . . . .
H2 H 0.3255 0.7799 1.2875 0.062 Uiso 1 1 calc R U . . .
C3 C 0.4040(4) 0.7707(5) 1.1743(4) 0.0412(14) Uani 1 1 d . . . . .
C4 C 0.4153(4) 0.8223(5) 1.0685(4) 0.0443(15) Uani 1 1 d . . . . .
H4 H 0.4646 0.7918 1.0412 0.053 Uiso 1 1 calc R U . . .
C5 C 0.3528(4) 0.9204(4) 1.0019(4) 0.0373(14) Uani 1 1 d . . . . .
H5 H 0.3605 0.9542 0.9293 0.045 Uiso 1 1 calc R U . . .
C6 C 0.2802(4) 0.9687(4) 1.0406(4) 0.0285(13) Uani 1 1 d . . . . .
C7 C 0.2112(4) 1.0768(4) 0.9718(4) 0.0328(13) Uani 1 1 d . . . . .
H7 H 0.2293 1.1524 1.0275 0.039 Uiso 1 1 calc R U . . .
C8 C 0.2189(3) 1.1145(4) 0.8459(4) 0.0307(13) Uani 1 1 d . . . . .
C9 C 0.3061(4) 1.1935(5) 0.8494(4) 0.0476(15) Uani 1 1 d . . . . .
H9A H 0.3545 1.2154 0.9325 0.057 Uiso 1 1 calc R U . . .
H9B H 0.3334 1.1784 0.7835 0.057 Uiso 1 1 calc R U . . .
C10 C 0.2074(4) 1.2551(5) 0.8109(5) 0.0537(16) Uani 1 1 d . . . . .
H10A H 0.1745 1.2772 0.7215 0.064 Uiso 1 1 calc R U . . .
H10B H 0.1957 1.3142 0.8706 0.064 Uiso 1 1 calc R U . . .
C11 C 0.1714(4) 1.0202(5) 0.7435(4) 0.0324(13) Uani 1 1 d . . . . .
C12 C 0.2014(4) 0.9980(5) 0.6402(4) 0.0416(15) Uani 1 1 d . . . . .
H12 H 0.2556 1.0424 0.6354 0.050 Uiso 1 1 calc R U . . .
C13 C 0.1520(5) 0.9113(5) 0.5446(5) 0.0461(16) Uani 1 1 d . . . . .
C14 C 0.0730(4) 0.8438(5) 0.5538(4) 0.0508(16) Uani 1 1 d . . . . .
H14 H 0.0406 0.7835 0.4915 0.061 Uiso 1 1 calc R U . . .
C15 C 0.0415(4) 0.8645(5) 0.6543(4) 0.0455(14) Uani 1 1 d . . . . .
H15 H -0.0123 0.8189 0.6589 0.055 Uiso 1 1 calc R U . . .
C16 C 0.0898(4) 0.9535(5) 0.7489(4) 0.0317(13) Uani 1 1 d . . . . .
C17 C 0.0503(4) 0.9766(5) 0.8523(4) 0.0335(14) Uani 1 1 d . . . . .
C18 C 0.1847(4) 0.8882(5) 0.4326(4) 0.0655(18) Uani 1 1 d . . . . .
H18A H 0.1861 0.7976 0.4176 0.098 Uiso 1 1 calc R U . . .
H18B H 0.2497 0.9235 0.4514 0.098 Uiso 1 1 calc R U . . .
H18C H 0.1391 0.9290 0.3577 0.098 Uiso 1 1 calc R U . . .
N1 N 0.1083(3) 1.0470(4) 0.9509(4) 0.0352(12) Uani 1 1 d . . . . .
O1 O -0.0315(3) 0.9378(3) 0.8458(3) 0.0476(10) Uani 1 1 d . . . . .
H1N H 0.088(3) 1.054(4) 1.008(3) 0.013(14) Uiso 1 1 d . . . . .

loop_
_atom_site_aniso_label
_atom_site_aniso_U_11
_atom_site_aniso_U_22
_atom_site_aniso_U_33
_atom_site_aniso_U_23
_atom_site_aniso_U_13
_atom_site_aniso_U_12
Br1 0.0697(6) 0.0979(6) 0.0768(4) 0.0482(4) 0.0343(4) 0.0364(4)
C1 0.048(4) 0.056(4) 0.044(3) 0.000(3) 0.025(3) 0.006(3)
C2 0.052(5) 0.076(5) 0.036(3) 0.024(3) 0.024(3) 0.016(4)
C3 0.030(4) 0.052(4) 0.036(3) 0.015(3) 0.005(3) 0.014(3)
C4 0.033(4) 0.065(4) 0.035(3) 0.004(3) 0.012(3) 0.011(3)
C5 0.040(4) 0.043(4) 0.029(3) 0.003(2) 0.013(3) 0.000(3)
C6 0.027(3) 0.036(3) 0.023(3) -0.004(2) 0.009(3) -0.001(3)
C7 0.023(4) 0.035(3) 0.039(3) -0.007(2) 0.010(3) -0.004(3)
C8 0.026(3) 0.028(3) 0.041(3) 0.011(3) 0.015(3) 0.000(3)
C9 0.038(4) 0.048(4) 0.059(3) 0.009(3) 0.021(3) 0.000(3)
C10 0.055(5) 0.041(4) 0.070(4) 0.010(3) 0.030(3) 0.002(3)
C11 0.037(4) 0.034(3) 0.026(3) 0.009(3) 0.012(3) 0.008(3)
C12 0.047(4) 0.046(4) 0.036(3) 0.012(3) 0.020(3) 0.009(3)
C13 0.058(5) 0.053(4) 0.035(3) 0.009(3) 0.025(3) 0.019(3)
C14 0.061(5) 0.057(4) 0.030(3) -0.014(3) 0.012(3) 0.004(4)
C15 0.035(4) 0.055(4) 0.046(3) -0.002(3) 0.015(3) -0.004(3)
C16 0.033(4) 0.034(3) 0.025(3) 0.000(2) 0.007(3) 0.002(3)
C17 0.035(4) 0.037(3) 0.026(3) 0.000(3) 0.009(3) 0.001(3)
C18 0.085(5) 0.079(5) 0.046(3) 0.001(3) 0.040(3) 0.020(4)
N1 0.031(3) 0.050(3) 0.031(3) -0.006(2) 0.019(3) 0.000(2)
O1 0.034(3) 0.070(3) 0.041(2) -0.0099(18) 0.016(2) -0.016(2)

loop_
_atom_type_symbol
_atom_type_description
_atom_type_scat_dispersion_real
_atom_type_scat_dispersion_imag
_atom_type_scat_source
C C 0.0033 0.0016 'International Tables Vol C Tables 4.2.6.8 and 6.1.1.4'
H H 0.0000 0.0000 'International Tables Vol C Tables 4.2.6.8 and 6.1.1.4'
N N 0.0061 0.0033 'International Tables Vol C Tables 4.2.6.8 and 6.1.1.4'
O O 0.0106 0.0060 'International Tables Vol C Tables 4.2.6.8 and 6.1.1.4'
Br Br -0.2901 2.4595 'International Tables Vol C Tables 4.2.6.8 and 6.1.1.4'

loop_
_geom_angle_atom_site_label_1
_geom_angle_atom_site_label_2
_geom_angle_atom_site_label_3
_geom_angle
_geom_angle_site_symmetry_1
_geom_angle_site_symmetry_3
_geom_angle_publ_flag
C2 C1 C6 120.4(5) . . ?
C2 C1 H1 119.8 . . ?
C6 C1 H1 119.8 . . ?
C3 C2 C1 120.2(5) . . ?
C3 C2 H2 119.9 . . ?
C1 C2 H2 119.9 . . ?
C2 C3 C4 120.4(5) . . ?
C2 C3 Br1 119.8(4) . . ?
C4 C3 Br1 119.8(4) . . ?
C3 C4 C5 119.8(5) . . ?
C3 C4 H4 120.1 . . ?
C5 C4 H4 120.1 . . ?
C6 C5 C4 121.5(5) . . ?
C6 C5 H5 119.2 . . ?
C4 C5 H5 119.2 . . ?
C5 C6 C1 117.6(4) . . ?
C5 C6 C7 123.3(4) . . ?
C1 C6 C7 119.1(5) . . ?
N1 C7 C8 108.9(4) . . ?
N1 C7 C6 111.7(4) . . ?
C8 C7 C6 114.3(4) . . ?
N1 C7 H7 107.2 . . ?
C8 C7 H7 107.2 . . ?
C6 C7 H7 107.2 . . ?
C11 C8 C9 122.5(4) . . ?
C11 C8 C10 117.7(4) . . ?
C9 C8 C10 59.1(3) . . ?
C11 C8 C7 112.6(4) . . ?
C9 C8 C7 117.8(4) . . ?
C10 C8 C7 117.2(4) . . ?
C10 C9 C8 60.9(3) . . ?
C10 C9 H9A 117.7 . . ?
C8 C9 H9A 117.7 . . ?
C10 C9 H9B 117.7 . . ?
C8 C9 H9B 117.7 . . ?
H9A C9 H9B 114.8 . . ?
C9 C10 C8 60.0(3) . . ?
C9 C10 H10A 117.8 . . ?
C8 C10 H10A 117.8 . . ?
C9 C10 H10B 117.8 . . ?
C8 C10 H10B 117.8 . . ?
H10A C10 H10B 114.9 . . ?
C16 C11 C12 118.6(5) . . ?
C16 C11 C8 117.5(4) . . ?
C12 C11 C8 123.9(5) . . ?
C13 C12 C11 121.4(5) . . ?
C13 C12 H12 119.3 . . ?
C11 C12 H12 119.3 . . ?
C14 C13 C12 119.0(5) . . ?
C14 C13 C18 119.9(5) . . ?
C12 C13 C18 121.1(6) . . ?
C13 C14 C15 120.7(5) . . ?
C13 C14 H14 119.6 . . ?
C15 C14 H14 119.6 . . ?
C14 C15 C16 120.3(5) . . ?
C14 C15 H15 119.8 . . ?
C16 C15 H15 119.8 . . ?
C15 C16 C11 119.9(5) . . ?
C15 C16 C17 118.3(5) . . ?
C11 C16 C17 121.7(4) . . ?
O1 C17 N1 122.1(5) . . ?
O1 C17 C16 122.4(5) . . ?
N1 C17 C16 115.5(5) . . ?
C13 C18 H18A 109.5 . . ?
C13 C18 H18B 109.5 . . ?
H18A C18 H18B 109.5 . . ?
C13 C18 H18C 109.5 . . ?
H18A C18 H18C 109.5 . . ?
H18B C18 H18C 109.5 . . ?
C17 N1 C7 123.3(5) . . ?
C17 N1 H1N 114(3) . . ?
C7 N1 H1N 120(3) . . ?

loop_
_geom_bond_atom_site_label_1
_geom_bond_atom_site_label_2
_geom_bond_distance
_geom_bond_site_symmetry_2
_geom_bond_publ_flag
Br1 C3 1.894(5) . ?
C1 C2 1.394(6) . ?
C1 C6 1.405(6) . ?
C1 H1 0.9300 . ?
C2 C3 1.358(6) . ?
C2 H2 0.9300 . ?
C3 C4 1.367(6) . ?
C4 C5 1.390(6) . ?
C4 H4 0.9300 . ?
C5 C6 1.373(6) . ?
C5 H5 0.9300 . ?
C6 C7 1.518(6) . ?
C7 N1 1.457(6) . ?
C7 C8 1.511(6) . ?
C7 H7 0.9800 . ?
C8 C11 1.478(6) . ?
C8 C9 1.496(6) . ?
C8 C10 1.510(6) . ?
C9 C10 1.482(6) . ?
C9 H9A 0.9700 . ?
C9 H9B 0.9700 . ?
C10 H10A 0.9700 . ?
C10 H10B 0.9700 . ?
C11 C16 1.393(6) . ?
C11 C12 1.398(6) . ?
C12 C13 1.386(6) . ?
C12 H12 0.9300 . ?
C13 C14 1.379(7) . ?
C13 C18 1.517(6) . ?
C14 C15 1.381(6) . ?
C14 H14 0.9300 . ?
C15 C16 1.391(6) . ?
C15 H15 0.9300 . ?
C16 C17 1.489(6) . ?
C17 O1 1.231(5) . ?
C17 N1 1.340(6) . ?
C18 H18A 0.9600 . ?
C18 H18B 0.9600 . ?
C18 H18C 0.9600 . ?
N1 H1N 0.80(4) . ?

loop_
_geom_torsion_atom_site_label_1
_geom_torsion_atom_site_label_2
_geom_torsion_atom_site_label_3
_geom_torsion_atom_site_label_4
_geom_torsion
_geom_torsion_site_symmetry_1
_geom_torsion_site_symmetry_2
_geom_torsion_site_symmetry_3
_geom_torsion_site_symmetry_4
_geom_torsion_publ_flag
C6 C1 C2 C3 -0.1(8) . . . . ?
C1 C2 C3 C4 0.2(8) . . . . ?
C1 C2 C3 Br1 -179.9(4) . . . . ?
C2 C3 C4 C5 -0.5(8) . . . . ?
Br1 C3 C4 C5 179.5(4) . . . . ?
C3 C4 C5 C6 0.9(7) . . . . ?
C4 C5 C6 C1 -0.8(7) . . . . ?
C4 C5 C6 C7 179.2(4) . . . . ?
C2 C1 C6 C5 0.5(7) . . . . ?
C2 C1 C6 C7 -179.6(4) . . . . ?
C5 C6 C7 N1 132.7(5) . . . . ?
C1 C6 C7 N1 -47.3(6) . . . . ?
C5 C6 C7 C8 8.5(7) . . . . ?
C1 C6 C7 C8 -171.5(4) . . . . ?
N1 C7 C8 C11 -50.8(5) . . . . ?
C6 C7 C8 C11 74.9(5) . . . . ?
N1 C7 C8 C9 158.0(4) . . . . ?
C6 C7 C8 C9 -76.3(5) . . . . ?
N1 C7 C8 C10 90.5(5) . . . . ?
C6 C7 C8 C10 -143.8(4) . . . . ?
C11 C8 C9 C10 105.2(5) . . . . ?
C7 C8 C9 C10 -106.6(5) . . . . ?
C11 C8 C10 C9 -113.1(5) . . . . ?
C7 C8 C10 C9 107.7(5) . . . . ?
C9 C8 C11 C16 -179.0(4) . . . . ?
C10 C8 C11 C16 -109.8(5) . . . . ?
C7 C8 C11 C16 31.3(6) . . . . ?
C9 C8 C11 C12 -1.4(7) . . . . ?
C10 C8 C11 C12 67.8(6) . . . . ?
C7 C8 C11 C12 -151.1(4) . . . . ?
C16 C11 C12 C13 -0.3(7) . . . . ?
C8 C11 C12 C13 -177.9(4) . . . . ?
C11 C12 C13 C14 -1.4(7) . . . . ?
C11 C12 C13 C18 179.7(4) . . . . ?
C12 C13 C14 C15 1.9(8) . . . . ?
C18 C13 C14 C15 -179.3(4) . . . . ?
C13 C14 C15 C16 -0.6(8) . . . . ?
C14 C15 C16 C11 -1.2(7) . . . . ?
C14 C15 C16 C17 177.4(4) . . . . ?
C12 C11 C16 C15 1.6(7) . . . . ?
C8 C11 C16 C15 179.3(4) . . . . ?
C12 C11 C16 C17 -176.9(4) . . . . ?
C8 C11 C16 C17 0.8(7) . . . . ?
C15 C16 C17 O1 -12.7(7) . . . . ?
C11 C16 C17 O1 165.8(5) . . . . ?
C15 C16 C17 N1 169.7(4) . . . . ?
C11 C16 C17 N1 -11.8(7) . . . . ?
O1 C17 N1 C7 169.8(5) . . . . ?
C16 C17 N1 C7 -12.6(7) . . . . ?
C8 C7 N1 C17 43.6(6) . . . . ?
C6 C7 N1 C17 -83.5(6) . . . . ?
